data_7044405
loop_
_publ_author_name
'Hill, Anthony'
'Foreman, Mark'
'Ma, Chenxi'
'Otten, Natalie E.'
'Sharma, Manab'
'Tshabang, Never'
'Ward, Jas S.'

_publ_section_title
;
 Dihydrobis(methimazolyl)borato Complexes of Ruthenium and Osmium
;
_journal_name_full 'Dalton Trans.'
_journal_paper_doi 10.1039/C7DT02420G
_journal_year 2017
_chemical_formula_moiety 'C27 H28 B N4 O Os P S2, 2(C H Cl3)'
_chemical_formula_sum 'C29 H30 B Cl6 N4 O Os P S2'
_chemical_formula_weight 959.37
_space_group_crystal_system triclinic
_space_group_IT_number 2
_space_group_name_Hall '-P 1'
_space_group_name_H-M_alt 'P -1'
_symmetry_space_group_name_Hall '-P 1'
_symmetry_space_group_name_H-M 'P -1'
_atom_sites_solution_hydrogens mixed
_atom_sites_solution_primary dual
_audit_creation_date 2017-03-02
_audit_creation_method
;
Olex2 1.2
(compiled 2017.02.23 svn.r3390 for OlexSys, GUI svn.r5320)
;
_audit_update_record
;
2017-03-03 deposited with the CCDC.
2017-09-28 downloaded from the CCDC.
;
_cell_angle_alpha 81.611(4)
_cell_angle_beta 80.310(4)
_cell_angle_gamma 77.705(3)
_cell_formula_units_Z 2
_cell_length_a 9.5809(3)
_cell_length_b 11.9170(5)
_cell_length_c 16.4779(8)
_cell_measurement_reflns_used 12263
_cell_measurement_temperature 150.00(10)
_cell_measurement_theta_max 72.1730
_cell_measurement_theta_min 3.7990
_cell_volume 1800.13(13)
_computing_cell_refinement
;
CrysAlisPro, Agilent Technologies,
Version 1.171.37.35h (release 09-02-2015 CrysAlis171 .NET)
(compiled Feb  9 2015,16:26:32)
;
_computing_data_collection
;
CrysAlisPro, Agilent Technologies,
Version 1.171.37.35h (release 09-02-2015 CrysAlis171 .NET)
(compiled Feb  9 2015,16:26:32)
;
_computing_data_reduction
;
CrysAlisPro, Agilent Technologies,
Version 1.171.37.35h (release 09-02-2015 CrysAlis171 .NET)
(compiled Feb  9 2015,16:26:32)
;
_computing_molecular_graphics 'Olex2 (Dolomanov et al., 2009)'
_computing_publication_material 'Olex2 (Dolomanov et al., 2009)'
_computing_structure_refinement 'ShelXL (Sheldrick, 2015)'
_computing_structure_solution 'ShelXT (Sheldrick, 2015)'
_diffrn_ambient_environment N~2~
_diffrn_ambient_temperature 150.00(10)
_diffrn_detector 'CCD plate'
_diffrn_detector_area_resol_mean 8.1297
_diffrn_detector_type EosS2
_diffrn_measured_fraction_theta_full 1.000
_diffrn_measured_fraction_theta_max 0.978
_diffrn_measurement_details
;
#__ type_ start__ end____ width___ exp.time_
  1 omega   37.00  103.00   1.0000    8.0000
omega____ theta____ kappa____ phi______ frames
    -       36.0254   57.0000   90.0000 66

#__ type_ start__ end____ width___ exp.time_
  2 omega    0.00   27.00   1.0000    8.0000
omega____ theta____ kappa____ phi______ frames
    -       36.0254  -77.0000 -120.0000 27

#__ type_ start__ end____ width___ exp.time_
  3 omega   30.00   59.00   1.0000    8.0000
omega____ theta____ kappa____ phi______ frames
    -       36.0254  -77.0000 -120.0000 29

#__ type_ start__ end____ width___ exp.time_
  4 omega   23.00   89.00   1.0000    8.0000
omega____ theta____ kappa____ phi______ frames
    -       36.0254 -125.0000   60.0000 66

#__ type_ start__ end____ width___ exp.time_
  5 omega  -24.00  105.00   1.0000    8.0000
omega____ theta____ kappa____ phi______ frames
    -       36.0254    0.0000 -120.0000 129

#__ type_ start__ end____ width___ exp.time_
  6 omega   23.00  101.00   1.0000    8.0000
omega____ theta____ kappa____ phi______ frames
    -       36.0254   57.0000 -120.0000 78

#__ type_ start__ end____ width___ exp.time_
  7 omega  -17.00   10.00   1.0000    8.0000
omega____ theta____ kappa____ phi______ frames
    -       36.0254  -57.0000  -30.0000 27

#__ type_ start__ end____ width___ exp.time_
  8 omega   -4.00   63.00   1.0000    8.0000
omega____ theta____ kappa____ phi______ frames
    -       36.0254  -77.0000  120.0000 67

#__ type_ start__ end____ width___ exp.time_
  9 omega   18.00   50.00   1.0000    8.0000
omega____ theta____ kappa____ phi______ frames
    -       36.0254  -99.0000  -60.0000 32

#__ type_ start__ end____ width___ exp.time_
 10 omega   58.00  100.00   1.0000   25.0000
omega____ theta____ kappa____ phi______ frames
    -      108.0000  -94.0000   30.0000 42

#__ type_ start__ end____ width___ exp.time_
 11 omega  112.00  175.00   1.0000   25.0000
omega____ theta____ kappa____ phi______ frames
    -      108.0000   45.0000   90.0000 63

#__ type_ start__ end____ width___ exp.time_
 12 omega   41.00   78.00   1.0000   25.0000
omega____ theta____ kappa____ phi______ frames
    -      108.0000  -94.0000 -120.0000 37

#__ type_ start__ end____ width___ exp.time_
 13 omega  101.00  138.00   1.0000   25.0000
omega____ theta____ kappa____ phi______ frames
    -      108.0000  111.0000  -60.0000 37

#__ type_ start__ end____ width___ exp.time_
 14 omega   45.00   72.00   1.0000   25.0000
omega____ theta____ kappa____ phi______ frames
    -      108.0000  -94.0000   90.0000 27

#__ type_ start__ end____ width___ exp.time_
 15 omega   64.00   89.00   1.0000   25.0000
omega____ theta____ kappa____ phi______ frames
    -      108.0000  -30.0000   30.0000 25

#__ type_ start__ end____ width___ exp.time_
 16 omega   77.00  104.00   1.0000   25.0000
omega____ theta____ kappa____ phi______ frames
    -      108.0000  -53.0000 -114.1116 27

#__ type_ start__ end____ width___ exp.time_
 17 omega   95.00  155.00   1.0000   25.0000
omega____ theta____ kappa____ phi______ frames
    -      108.0000   61.0000 -150.0000 60

#__ type_ start__ end____ width___ exp.time_
 18 omega   39.00   85.00   1.0000   25.0000
omega____ theta____ kappa____ phi______ frames
    -      108.0000  -30.0000    0.0000 46

#__ type_ start__ end____ width___ exp.time_
 19 omega  103.00  130.00   1.0000   25.0000
omega____ theta____ kappa____ phi______ frames
    -      108.0000   77.0000  -60.0000 27

#__ type_ start__ end____ width___ exp.time_
 20 omega   51.00   95.00   1.0000   25.0000
omega____ theta____ kappa____ phi______ frames
    -      108.0000  -77.0000   90.0000 44

#__ type_ start__ end____ width___ exp.time_
 21 omega   43.00   96.00   1.0000   25.0000
omega____ theta____ kappa____ phi______ frames
    -      108.0000  -94.0000  -90.0000 53

#__ type_ start__ end____ width___ exp.time_
 22 omega   71.00  115.00   1.0000   25.0000
omega____ theta____ kappa____ phi______ frames
    -      108.0000 -111.0000   90.0000 44

#__ type_ start__ end____ width___ exp.time_
 23 omega   74.00  100.00   1.0000   25.0000
omega____ theta____ kappa____ phi______ frames
    -      108.0000   15.0000 -120.0000 26

#__ type_ start__ end____ width___ exp.time_
 24 omega   38.00   92.00   1.0000   25.0000
omega____ theta____ kappa____ phi______ frames
    -      108.0000  -22.0000 -178.9725 54

#__ type_ start__ end____ width___ exp.time_
 25 omega   54.00  119.00   1.0000   25.0000
omega____ theta____ kappa____ phi______ frames
    -      108.0000  -61.0000 -120.0000 65

#__ type_ start__ end____ width___ exp.time_
 26 omega   62.00  116.00   1.0000   25.0000
omega____ theta____ kappa____ phi______ frames
    -      108.0000 -111.0000 -120.0000 54

#__ type_ start__ end____ width___ exp.time_
 27 omega   82.00  149.00   1.0000   25.0000
omega____ theta____ kappa____ phi______ frames
    -      108.0000   77.0000   30.0000 67

#__ type_ start__ end____ width___ exp.time_
 28 omega   86.00  143.00   1.0000   25.0000
omega____ theta____ kappa____ phi______ frames
    -      108.0000   77.0000 -180.0000 57

#__ type_ start__ end____ width___ exp.time_
 29 omega  115.00  166.00   1.0000   25.0000
omega____ theta____ kappa____ phi______ frames
    -      108.0000   61.0000 -180.0000 51

#__ type_ start__ end____ width___ exp.time_
 30 omega   65.00  104.00   1.0000   25.0000
omega____ theta____ kappa____ phi______ frames
    -      108.0000  178.0000    0.0000 39

#__ type_ start__ end____ width___ exp.time_
 31 omega   65.00  107.00   1.0000   25.0000
omega____ theta____ kappa____ phi______ frames
    -      108.0000 -111.0000   30.0000 42

#__ type_ start__ end____ width___ exp.time_
 32 omega   41.00   86.00   1.0000   25.0000
omega____ theta____ kappa____ phi______ frames
    -      108.0000  -45.0000  -60.0000 45

#__ type_ start__ end____ width___ exp.time_
 33 omega   42.00  125.00   1.0000   25.0000
omega____ theta____ kappa____ phi______ frames
    -      108.0000  -61.0000   90.0000 83

#__ type_ start__ end____ width___ exp.time_
 34 omega   77.00  115.00   1.0000   25.0000
omega____ theta____ kappa____ phi______ frames
    -      108.0000 -111.0000  -30.0000 38

#__ type_ start__ end____ width___ exp.time_
 35 omega  104.00  159.00   1.0000   25.0000
omega____ theta____ kappa____ phi______ frames
    -      108.0000  111.0000  -90.0000 55

#__ type_ start__ end____ width___ exp.time_
 36 omega   59.00  118.00   1.0000   25.0000
omega____ theta____ kappa____ phi______ frames
    -      108.0000  178.0000  120.0000 59

#__ type_ start__ end____ width___ exp.time_
 37 omega   83.00  141.00   1.0000   25.0000
omega____ theta____ kappa____ phi______ frames
    -      108.0000   77.0000  150.0000 58

#__ type_ start__ end____ width___ exp.time_
 38 omega  104.00  130.00   1.0000   25.0000
omega____ theta____ kappa____ phi______ frames
    -      108.0000  178.0000  150.0000 26

#__ type_ start__ end____ width___ exp.time_
 39 omega   74.00   99.00   1.0000   25.0000
omega____ theta____ kappa____ phi______ frames
    -      108.0000  -94.0000   90.0000 25

#__ type_ start__ end____ width___ exp.time_
 40 omega   80.00  108.00   1.0000   25.0000
omega____ theta____ kappa____ phi______ frames
    -      108.0000  -77.0000 -150.0000 28

#__ type_ start__ end____ width___ exp.time_
 41 omega   69.00   94.00   1.0000   25.0000
omega____ theta____ kappa____ phi______ frames
    -      108.0000  -42.0000  103.9474 25

#__ type_ start__ end____ width___ exp.time_
 42 omega   62.00   91.00   1.0000   25.0000
omega____ theta____ kappa____ phi______ frames
    -      108.0000  -37.0000   12.1812 29

#__ type_ start__ end____ width___ exp.time_
 43 omega   80.00  106.00   1.0000   25.0000
omega____ theta____ kappa____ phi______ frames
    -      108.0000  -94.0000 -180.0000 26

#__ type_ start__ end____ width___ exp.time_
 44 omega   54.00   81.00   1.0000   25.0000
omega____ theta____ kappa____ phi______ frames
    -      108.0000  -20.0000  -72.3744 27

#__ type_ start__ end____ width___ exp.time_
 45 omega  136.00  176.00   1.0000   25.0000
omega____ theta____ kappa____ phi______ frames
    -      108.0000   45.0000  -90.0000 40

#__ type_ start__ end____ width___ exp.time_
 46 omega  121.00  169.00   1.0000   25.0000
omega____ theta____ kappa____ phi______ frames
    -      108.0000   77.0000  120.0000 48

#__ type_ start__ end____ width___ exp.time_
 47 omega   51.00   88.00   1.0000   25.0000
omega____ theta____ kappa____ phi______ frames
    -      108.0000  -44.0000  -96.8803 37

#__ type_ start__ end____ width___ exp.time_
 48 omega  141.00  166.00   1.0000   25.0000
omega____ theta____ kappa____ phi______ frames
    -      108.0000   15.0000 -120.0000 25

#__ type_ start__ end____ width___ exp.time_
 49 omega   73.00  109.00   1.0000   25.0000
omega____ theta____ kappa____ phi______ frames
    -      108.0000  -97.0000  167.7900 36
;
_diffrn_measurement_device 'four-circle diffractometer'
_diffrn_measurement_device_type 'SuperNova, Dual, Cu at zero, EosS2'
_diffrn_measurement_method '\f and \w scans'
_diffrn_orient_matrix_UB_11 -0.0301177000
_diffrn_orient_matrix_UB_12 0.0597673000
_diffrn_orient_matrix_UB_13 -0.0864230000
_diffrn_orient_matrix_UB_21 0.1613303000
_diffrn_orient_matrix_UB_22 -0.0341445000
_diffrn_orient_matrix_UB_23 -0.0337990000
_diffrn_orient_matrix_UB_31 -0.0265815000
_diffrn_orient_matrix_UB_32 -0.1140128000
_diffrn_orient_matrix_UB_33 -0.0224382000
_diffrn_radiation_monochromator mirror
_diffrn_radiation_probe x-ray
_diffrn_radiation_type CuK\a
_diffrn_radiation_wavelength 1.54184
_diffrn_reflns_av_R_equivalents 0.0435
_diffrn_reflns_av_unetI/netI 0.0440
_diffrn_reflns_Laue_measured_fraction_full 1.000
_diffrn_reflns_Laue_measured_fraction_max 0.978
_diffrn_reflns_limit_h_max 11
_diffrn_reflns_limit_h_min -11
_diffrn_reflns_limit_k_max 13
_diffrn_reflns_limit_k_min -14
_diffrn_reflns_limit_l_max 19
_diffrn_reflns_limit_l_min -20
_diffrn_reflns_number 19823
_diffrn_reflns_point_group_measured_fraction_full 1.000
_diffrn_reflns_point_group_measured_fraction_max 0.978
_diffrn_reflns_theta_full 67.684
_diffrn_reflns_theta_max 73.439
_diffrn_reflns_theta_min 3.821
_diffrn_source 'sealed X-ray tube'
_diffrn_source_type 'SuperNova (Cu) X-ray Source'
_exptl_absorpt_coefficient_mu 12.546
_exptl_absorpt_correction_T_max 1.00000
_exptl_absorpt_correction_T_min 0.75080
_exptl_absorpt_correction_type multi-scan
_exptl_absorpt_process_details
;
CrysAlisPro, Agilent Technologies,
Version 1.171.37.35h (release 09-02-2015 CrysAlis171 .NET)
(compiled Feb  9 2015,16:26:32)
Empirical absorption correction using spherical harmonics,
 implemented in SCALE3 ABSPACK scaling algorithm.
;
_exptl_crystal_density_diffrn 1.770
_exptl_crystal_F_000 940
_exptl_crystal_size_max 0.1138
_exptl_crystal_size_mid 0.0374
_exptl_crystal_size_min 0.0251
_refine_diff_density_max 1.305
_refine_diff_density_min -2.000
_refine_diff_density_rms 0.135
_refine_ls_extinction_method none
_refine_ls_goodness_of_fit_ref 1.043
_refine_ls_hydrogen_treatment mixed
_refine_ls_matrix_type full
_refine_ls_number_parameters 419
_refine_ls_number_reflns 7083
_refine_ls_number_restraints 0
_refine_ls_restrained_S_all 1.043
_refine_ls_R_factor_all 0.0400
_refine_ls_R_factor_gt 0.0371
_refine_ls_shift/su_max 0.000
_refine_ls_shift/su_mean 0.000
_refine_ls_structure_factor_coef Fsqd
_refine_ls_weighting_details 'w=1/[\s^2^(Fo^2^)+(0.0512P)^2^+4.0559P] where P=(Fo^2^+2Fc^2^)/3'
_refine_ls_weighting_scheme calc
_refine_ls_wR_factor_gt 0.0936
_refine_ls_wR_factor_ref 0.0962
_reflns_Friedel_coverage 0.000
_reflns_number_gt 6587
_reflns_number_total 7083
_reflns_threshold_expression 'I > 2\s(I)'
_cod_data_source_file c7dt02420g2.cif
_cod_data_source_block NEO-Os-Bm-H-1
_cod_database_code 7044405
_shelxl_version_number 2014/6
_shelx_space_group_comment
;
The symmetry employed for this shelxl refinement is uniquely defined
by the following loop, which should always be used as a source of
symmetry information in preference to the above space-group names.
They are only intended as comments.
;
_reflns_odcompleteness_completeness 96.57
_reflns_odcompleteness_iscentric 1
_reflns_odcompleteness_theta 74.33
_olex2_refinement_description
;
1. Fixed Uiso
 At 1.2 times of:
  All C(H) groups
 At 1.5 times of:
  All C(H,H,H) groups
2. Others
 Fixed Uiso: H1(0.034)
3.a Ternary CH refined with riding coordinates:
 C101(H101), C201(H201)
3.b Aromatic/amide H refined with riding coordinates:
 C14(H14), C15(H15), C24(H24), C25(H25), C32(H32), C33(H33), C34(H34),
 C35(H35), C36(H36), C42(H42), C43(H43), C44(H44), C45(H45), C46(H46), C52(H52),
  C53(H53), C54(H54), C55(H55), C56(H56)
3.c Idealised Me refined as rotating group:
 C16(H16A,H16B,H16C), C26(H26A,H26B,H26C)
;
_olex2_submission_special_instructions 'No special instructions were received'

loop_
_space_group_symop_operation_xyz
'x, y, z'
'-x, -y, -z'

loop_
_atom_site_label
_atom_site_type_symbol
_atom_site_fract_x
_atom_site_fract_y
_atom_site_fract_z
_atom_site_U_iso_or_equiv
_atom_site_adp_type
_atom_site_occupancy
_atom_site_site_symmetry_order
_atom_site_calc_flag
_atom_site_refinement_flags_posn
Os1 Os 0.36583(2) 0.14628(2) 0.25987(2) 0.01892(7) Uani 1 1 d .
H1 H 0.241(7) 0.221(5) 0.193(4) 0.034 Uiso 1 1 d .
H11 H 0.473(6) 0.071(5) 0.320(4) 0.031(15) Uiso 1 1 d .
S1 S 0.19305(11) 0.04159(10) 0.35127(6) 0.0244(2) Uani 1 1 d .
S2 S 0.44982(13) -0.02374(10) 0.18783(7) 0.0277(2) Uani 1 1 d .
P1 P 0.29370(12) 0.29423(10) 0.34453(7) 0.0224(2) Uani 1 1 d .
O1 O 0.5926(4) 0.2524(3) 0.1445(2) 0.0332(8) Uani 1 1 d .
N11 N 0.0322(4) 0.1415(4) 0.2270(2) 0.0268(8) Uani 1 1 d .
N13 N -0.0930(4) 0.0684(4) 0.3387(3) 0.0323(9) Uani 1 1 d .
N21 N 0.2247(4) 0.0844(4) 0.1048(2) 0.0292(9) Uani 1 1 d .
N23 N 0.3578(5) -0.0678(4) 0.0500(3) 0.0329(9) Uani 1 1 d .
C1 C 0.5027(5) 0.2140(4) 0.1916(3) 0.0264(9) Uani 1 1 d .
C12 C 0.0411(5) 0.0847(4) 0.3038(3) 0.0239(9) Uani 1 1 d .
C14 C -0.1897(6) 0.1176(5) 0.2831(4) 0.0371(12) Uani 1 1 d .
H14 H -0.2885 0.1193 0.2916 0.045 Uiso 1 1 calc R
C15 C -0.1125(5) 0.1622(5) 0.2147(3) 0.0333(11) Uani 1 1 d .
H15 H -0.1492 0.2003 0.1671 0.040 Uiso 1 1 calc R
C16 C -0.1306(6) 0.0179(6) 0.4236(3) 0.0411(13) Uani 1 1 d .
H16A H -0.0648 -0.0537 0.4343 0.062 Uiso 1 1 calc GR
H16B H -0.2272 0.0037 0.4310 0.062 Uiso 1 1 calc GR
H16C H -0.1247 0.0704 0.4613 0.062 Uiso 1 1 calc GR
C22 C 0.3402(6) -0.0025(4) 0.1130(3) 0.0281(10) Uani 1 1 d .
C24 C 0.2512(7) -0.0225(6) 0.0006(3) 0.0408(13) Uani 1 1 d .
H24 H 0.2382 -0.0510 -0.0467 0.049 Uiso 1 1 calc R
C25 C 0.1697(6) 0.0711(6) 0.0341(3) 0.0385(12) Uani 1 1 d .
H25 H 0.0901 0.1188 0.0136 0.046 Uiso 1 1 calc R
C26 C 0.4744(7) -0.1681(5) 0.0357(3) 0.0383(12) Uani 1 1 d .
H26A H 0.5577 -0.1590 0.0575 0.057 Uiso 1 1 calc GR
H26B H 0.4988 -0.1735 -0.0227 0.057 Uiso 1 1 calc GR
H26C H 0.4432 -0.2372 0.0629 0.057 Uiso 1 1 calc GR
C31 C 0.3723(5) 0.2759(4) 0.4418(3) 0.0265(9) Uani 1 1 d .
C32 C 0.3632(6) 0.3714(5) 0.4841(3) 0.0361(11) Uani 1 1 d .
H32 H 0.3158 0.4439 0.4639 0.043 Uiso 1 1 calc R
C33 C 0.4248(7) 0.3579(5) 0.5562(3) 0.0408(13) Uani 1 1 d .
H33 H 0.4188 0.4220 0.5837 0.049 Uiso 1 1 calc R
C34 C 0.4952(7) 0.2507(5) 0.5877(3) 0.0412(13) Uani 1 1 d .
H34 H 0.5359 0.2420 0.6362 0.049 Uiso 1 1 calc R
C35 C 0.5035(8) 0.1572(5) 0.5457(4) 0.0508(16) Uani 1 1 d .
H35 H 0.5506 0.0846 0.5661 0.061 Uiso 1 1 calc R
C36 C 0.4427(7) 0.1697(5) 0.4734(3) 0.0420(13) Uani 1 1 d .
H36 H 0.4497 0.1054 0.4460 0.050 Uiso 1 1 calc R
C41 C 0.3339(6) 0.4359(4) 0.3004(3) 0.0296(10) Uani 1 1 d .
C42 C 0.2300(7) 0.5384(5) 0.2965(4) 0.0440(13) Uani 1 1 d .
H42 H 0.1331 0.5370 0.3151 0.053 Uiso 1 1 calc R
C43 C 0.2732(9) 0.6421(5) 0.2645(5) 0.0572(18) Uani 1 1 d .
H43 H 0.2038 0.7097 0.2608 0.069 Uiso 1 1 calc R
C44 C 0.4150(9) 0.6475(5) 0.2383(4) 0.0506(17) Uani 1 1 d .
H44 H 0.4415 0.7181 0.2180 0.061 Uiso 1 1 calc R
C45 C 0.5189(8) 0.5474(6) 0.2422(4) 0.0474(15) Uani 1 1 d .
H45 H 0.6155 0.5505 0.2243 0.057 Uiso 1 1 calc R
C46 C 0.4783(6) 0.4420(5) 0.2732(3) 0.0354(11) Uani 1 1 d .
H46 H 0.5485 0.3748 0.2757 0.042 Uiso 1 1 calc R
C51 C 0.0989(5) 0.3238(4) 0.3794(3) 0.0309(10) Uani 1 1 d .
C52 C 0.0401(6) 0.3023(5) 0.4625(4) 0.0409(12) Uani 1 1 d .
H52 H 0.1003 0.2803 0.5031 0.049 Uiso 1 1 calc R
C53 C -0.1102(7) 0.3139(6) 0.4844(5) 0.0548(17) Uani 1 1 d .
H53 H -0.1490 0.2970 0.5394 0.066 Uiso 1 1 calc R
C54 C -0.2001(6) 0.3502(6) 0.4248(5) 0.0550(18) Uani 1 1 d .
H54 H -0.2994 0.3587 0.4398 0.066 Uiso 1 1 calc R
C55 C -0.1430(6) 0.3743(6) 0.3426(5) 0.0513(16) Uani 1 1 d .
H55 H -0.2042 0.4001 0.3027 0.062 Uiso 1 1 calc R
C56 C 0.0053(6) 0.3599(5) 0.3196(4) 0.0383(12) Uani 1 1 d .
H56 H 0.0430 0.3743 0.2641 0.046 Uiso 1 1 calc R
B1 B 0.1534(6) 0.1793(5) 0.1624(3) 0.0281(11) Uani 1 1 d .
H2 H 0.107(6) 0.259(5) 0.121(4) 0.033(15) Uiso 1 1 d .
Cl11 Cl 0.1738(2) 0.67400(18) 0.03704(14) 0.0701(5) Uani 1 1 d .
Cl12 Cl 0.1567(3) 0.5273(2) -0.08104(16) 0.0834(6) Uani 1 1 d .
Cl13 Cl 0.3295(3) 0.4394(2) 0.05287(19) 0.0979(9) Uani 1 1 d .
C101 C 0.2695(7) 0.5573(6) -0.0167(4) 0.0504(15) Uani 1 1 d .
H101 H 0.3539 0.5812 -0.0518 0.061 Uiso 1 1 calc R
Cl21 Cl -0.01530(17) -0.11356(13) 0.16042(10) 0.0480(3) Uani 1 1 d .
Cl22 Cl -0.1939(2) -0.28042(18) 0.16586(16) 0.0734(6) Uani 1 1 d .
Cl23 Cl -0.1290(3) -0.2233(3) 0.31816(14) 0.0961(8) Uani 1 1 d .
C201 C -0.1624(7) -0.1709(6) 0.2162(5) 0.0551(17) Uani 1 1 d .
H201 H -0.2483 -0.1091 0.2185 0.066 Uiso 1 1 calc R

loop_
_atom_site_aniso_label
_atom_site_aniso_U_11
_atom_site_aniso_U_22
_atom_site_aniso_U_33
_atom_site_aniso_U_23
_atom_site_aniso_U_13
_atom_site_aniso_U_12
Os1 0.01601(11) 0.02152(11) 0.01981(10) -0.00203(7) -0.00114(7) -0.00623(7)
S1 0.0196(5) 0.0291(5) 0.0241(5) 0.0041(4) -0.0023(4) -0.0091(4)
S2 0.0304(6) 0.0264(5) 0.0256(5) -0.0058(4) -0.0030(4) -0.0027(4)
P1 0.0211(5) 0.0226(5) 0.0233(5) -0.0032(4) -0.0003(4) -0.0054(4)
O1 0.0247(17) 0.048(2) 0.0272(16) 0.0011(15) 0.0036(13) -0.0184(16)
N11 0.0189(19) 0.032(2) 0.0284(19) 0.0012(16) -0.0013(15) -0.0083(15)
N13 0.020(2) 0.042(2) 0.034(2) 0.0009(18) 0.0014(16) -0.0112(17)
N21 0.028(2) 0.044(2) 0.0192(17) -0.0010(16) -0.0032(15) -0.0155(18)
N23 0.038(2) 0.037(2) 0.0258(19) -0.0058(17) 0.0017(17) -0.0170(19)
C1 0.023(2) 0.031(2) 0.028(2) -0.0121(18) -0.0103(18) -0.0011(18)
C12 0.016(2) 0.031(2) 0.026(2) 0.0010(17) -0.0002(16) -0.0099(17)
C14 0.020(2) 0.050(3) 0.041(3) -0.002(2) -0.003(2) -0.009(2)
C15 0.021(2) 0.043(3) 0.037(3) 0.002(2) -0.0106(19) -0.008(2)
C16 0.026(3) 0.059(4) 0.036(3) 0.004(3) 0.004(2) -0.016(2)
C22 0.034(3) 0.035(2) 0.0187(19) -0.0035(18) 0.0036(17) -0.018(2)
C24 0.044(3) 0.062(4) 0.025(2) -0.011(2) -0.002(2) -0.025(3)
C25 0.031(3) 0.063(4) 0.025(2) 0.000(2) -0.006(2) -0.018(3)
C26 0.050(3) 0.038(3) 0.029(2) -0.012(2) 0.003(2) -0.014(2)
C31 0.028(2) 0.028(2) 0.024(2) -0.0026(18) 0.0009(17) -0.0092(18)
C32 0.044(3) 0.032(3) 0.031(2) -0.007(2) -0.007(2) 0.000(2)
C33 0.054(4) 0.040(3) 0.033(3) -0.012(2) -0.008(2) -0.011(3)
C34 0.045(3) 0.049(3) 0.031(3) -0.007(2) -0.012(2) -0.005(3)
C35 0.077(5) 0.035(3) 0.043(3) -0.008(2) -0.027(3) 0.001(3)
C36 0.069(4) 0.028(3) 0.032(3) -0.006(2) -0.021(3) -0.006(3)
C41 0.040(3) 0.030(2) 0.022(2) -0.0031(18) -0.0064(19) -0.011(2)
C42 0.047(3) 0.030(3) 0.053(3) -0.003(2) -0.012(3) -0.002(2)
C43 0.086(5) 0.027(3) 0.059(4) 0.001(3) -0.020(4) -0.009(3)
C44 0.086(5) 0.039(3) 0.037(3) 0.001(2) -0.015(3) -0.033(3)
C45 0.067(4) 0.044(3) 0.040(3) -0.005(3) -0.002(3) -0.037(3)
C46 0.041(3) 0.034(3) 0.036(3) -0.004(2) -0.003(2) -0.019(2)
C51 0.024(2) 0.025(2) 0.042(3) -0.007(2) 0.002(2) -0.0043(18)
C52 0.035(3) 0.043(3) 0.043(3) -0.009(2) 0.006(2) -0.010(2)
C53 0.036(3) 0.053(4) 0.066(4) -0.015(3) 0.025(3) -0.008(3)
C54 0.021(3) 0.053(4) 0.087(5) -0.023(4) 0.009(3) -0.001(2)
C55 0.025(3) 0.048(3) 0.079(5) -0.018(3) -0.007(3) 0.005(2)
C56 0.026(3) 0.035(3) 0.050(3) -0.009(2) -0.002(2) 0.002(2)
B1 0.024(3) 0.033(3) 0.028(2) 0.002(2) -0.001(2) -0.012(2)
Cl11 0.0692(12) 0.0623(11) 0.0778(12) -0.0228(9) 0.0003(10) -0.0088(9)
Cl12 0.0743(14) 0.0974(16) 0.0854(14) -0.0359(13) -0.0009(11) -0.0224(12)
Cl13 0.0749(14) 0.0725(14) 0.120(2) 0.0419(14) -0.0029(14) -0.0011(11)
C101 0.040(3) 0.045(3) 0.060(4) 0.002(3) 0.003(3) -0.008(3)
Cl21 0.0453(8) 0.0488(8) 0.0531(8) -0.0066(6) 0.0008(6) -0.0220(6)
Cl22 0.0613(11) 0.0613(11) 0.1077(16) -0.0128(11) -0.0129(11) -0.0313(9)
Cl23 0.118(2) 0.110(2) 0.0566(11) -0.0061(12) 0.0239(12) -0.0456(17)
C201 0.036(3) 0.054(4) 0.075(5) -0.007(3) 0.004(3) -0.019(3)

loop_
_atom_type_symbol
_atom_type_description
_atom_type_scat_dispersion_real
_atom_type_scat_dispersion_imag
_atom_type_scat_source
C C 0.0181 0.0091 'International Tables Vol C Tables 4.2.6.8 and 6.1.1.4'
H H 0.0000 0.0000 'International Tables Vol C Tables 4.2.6.8 and 6.1.1.4'
B B 0.0090 0.0039 'International Tables Vol C Tables 4.2.6.8 and 6.1.1.4'
Cl Cl 0.3639 0.7018 'International Tables Vol C Tables 4.2.6.8 and 6.1.1.4'
N N 0.0311 0.0180 'International Tables Vol C Tables 4.2.6.8 and 6.1.1.4'
O O 0.0492 0.0322 'International Tables Vol C Tables 4.2.6.8 and 6.1.1.4'
Os Os -4.9801 6.2216 'International Tables Vol C Tables 4.2.6.8 and 6.1.1.4'
P P 0.2955 0.4335 'International Tables Vol C Tables 4.2.6.8 and 6.1.1.4'
S S 0.3331 0.5567 'International Tables Vol C Tables 4.2.6.8 and 6.1.1.4'

loop_
_geom_angle_atom_site_label_1
_geom_angle_atom_site_label_2
_geom_angle_atom_site_label_3
_geom_angle
H1 Os1 H11 175(3)
S1 Os1 H1 95(2)
S1 Os1 H11 82(2)
S2 Os1 H1 97(2)
S2 Os1 H11 80(2)
S2 Os1 S1 87.94(4)
P1 Os1 H1 90(2)
P1 Os1 H11 93(2)
P1 Os1 S1 88.22(4)
P1 Os1 S2 172.51(4)
C1 Os1 H1 88(2)
C1 Os1 H11 96(2)
C1 Os1 S1 175.92(15)
C1 Os1 S2 88.64(14)
C1 Os1 P1 94.92(14)
C12 S1 Os1 102.33(15)
C22 S2 Os1 103.51(18)
C31 P1 Os1 117.79(16)
C41 P1 Os1 116.85(16)
C41 P1 C31 99.6(2)
C41 P1 C51 104.0(2)
C51 P1 Os1 113.15(16)
C51 P1 C31 103.4(2)
C12 N11 C15 107.5(4)
C12 N11 B1 128.6(4)
C15 N11 B1 123.9(4)
C12 N13 C14 108.9(4)
C12 N13 C16 125.0(4)
C14 N13 C16 125.9(4)
C22 N21 C25 107.0(4)
C22 N21 B1 129.6(4)
C25 N21 B1 123.3(5)
C22 N23 C24 108.9(5)
C22 N23 C26 125.0(5)
C24 N23 C26 126.1(5)
O1 C1 Os1 175.9(4)
N11 C12 S1 126.8(3)
N11 C12 N13 108.2(4)
N13 C12 S1 125.0(4)
N13 C14 H14 126.6
C15 C14 N13 106.8(4)
C15 C14 H14 126.6
N11 C15 H15 125.7
C14 C15 N11 108.6(4)
C14 C15 H15 125.7
N13 C16 H16A 109.5
N13 C16 H16B 109.5
N13 C16 H16C 109.5
H16A C16 H16B 109.5
H16A C16 H16C 109.5
H16B C16 H16C 109.5
N21 C22 S2 126.0(4)
N23 C22 S2 125.4(4)
N23 C22 N21 108.5(4)
N23 C24 H24 126.6
C25 C24 N23 106.8(5)
C25 C24 H24 126.6
N21 C25 H25 125.6
C24 C25 N21 108.7(5)
C24 C25 H25 125.6
N23 C26 H26A 109.5
N23 C26 H26B 109.5
N23 C26 H26C 109.5
H26A C26 H26B 109.5
H26A C26 H26C 109.5
H26B C26 H26C 109.5
C32 C31 P1 120.2(4)
C36 C31 P1 121.3(4)
C36 C31 C32 118.5(5)
C31 C32 H32 119.9
C33 C32 C31 120.1(5)
C33 C32 H32 119.9
C32 C33 H33 119.5
C34 C33 C32 121.0(5)
C34 C33 H33 119.5
C33 C34 H34 120.7
C35 C34 C33 118.5(5)
C35 C34 H34 120.7
C34 C35 H35 119.5
C34 C35 C36 121.0(6)
C36 C35 H35 119.5
C31 C36 C35 120.9(5)
C31 C36 H36 119.5
C35 C36 H36 119.5
C42 C41 P1 124.1(4)
C46 C41 P1 117.2(4)
C46 C41 C42 118.6(5)
C41 C42 H42 120.3
C43 C42 C41 119.3(6)
C43 C42 H42 120.3
C42 C43 H43 119.1
C44 C43 C42 121.7(7)
C44 C43 H43 119.1
C43 C44 H44 120.2
C43 C44 C45 119.7(6)
C45 C44 H44 120.2
C44 C45 H45 120.1
C44 C45 C46 119.8(6)
C46 C45 H45 120.1
C41 C46 H46 119.6
C45 C46 C41 120.8(6)
C45 C46 H46 119.6
C52 C51 P1 122.3(4)
C52 C51 C56 118.8(5)
C56 C51 P1 118.6(4)
C51 C52 H52 120.1
C51 C52 C53 119.9(6)
C53 C52 H52 120.1
C52 C53 H53 119.9
C54 C53 C52 120.3(6)
C54 C53 H53 119.9
C53 C54 H54 119.9
C53 C54 C55 120.2(6)
C55 C54 H54 119.9
C54 C55 H55 119.9
C54 C55 C56 120.2(7)
C56 C55 H55 119.9
C51 C56 H56 119.7
C55 C56 C51 120.5(6)
C55 C56 H56 119.7
H1 B1 H2 100(4)
N11 B1 H1 113(3)
N11 B1 N21 111.9(4)
N11 B1 H2 109(3)
N21 B1 H1 115(3)
N21 B1 H2 107(3)
Cl11 C101 H101 108.4
Cl12 C101 Cl11 108.0(4)
Cl12 C101 H101 108.4
Cl13 C101 Cl11 110.2(4)
Cl13 C101 Cl12 113.3(4)
Cl13 C101 H101 108.4
Cl21 C201 Cl23 110.0(4)
Cl21 C201 H201 108.6
Cl22 C201 Cl21 110.0(4)
Cl22 C201 Cl23 110.9(4)
Cl22 C201 H201 108.6
Cl23 C201 H201 108.6

loop_
_geom_bond_atom_site_label_1
_geom_bond_atom_site_label_2
_geom_bond_distance
Os1 H1 1.77(6)
Os1 H11 1.59(6)
Os1 S1 2.4611(10)
Os1 S2 2.4182(11)
Os1 P1 2.3251(11)
Os1 C1 1.824(5)
S1 C12 1.715(5)
S2 C22 1.709(5)
P1 C31 1.848(5)
P1 C41 1.831(5)
P1 C51 1.831(5)
O1 C1 1.180(6)
N11 C12 1.352(6)
N11 C15 1.400(6)
N11 B1 1.533(6)
N13 C12 1.358(6)
N13 C14 1.392(7)
N13 C16 1.458(7)
N21 C22 1.355(7)
N21 C25 1.399(6)
N21 B1 1.553(7)
N23 C22 1.354(6)
N23 C24 1.383(8)
N23 C26 1.469(7)
C14 H14 0.9300
C14 C15 1.347(8)
C15 H15 0.9300
C16 H16A 0.9600
C16 H16B 0.9600
C16 H16C 0.9600
C24 H24 0.9300
C24 C25 1.350(9)
C25 H25 0.9300
C26 H26A 0.9600
C26 H26B 0.9600
C26 H26C 0.9600
C31 C32 1.399(7)
C31 C36 1.375(7)
C32 H32 0.9300
C32 C33 1.388(8)
C33 H33 0.9300
C33 C34 1.384(9)
C34 H34 0.9300
C34 C35 1.377(8)
C35 H35 0.9300
C35 C36 1.388(8)
C36 H36 0.9300
C41 C42 1.403(8)
C41 C46 1.395(8)
C42 H42 0.9300
C42 C43 1.390(9)
C43 H43 0.9300
C43 C44 1.367(11)
C44 H44 0.9300
C44 C45 1.382(10)
C45 H45 0.9300
C45 C46 1.395(7)
C46 H46 0.9300
C51 C52 1.399(8)
C51 C56 1.403(8)
C52 H52 0.9300
C52 C53 1.406(8)
C53 H53 0.9300
C53 C54 1.376(11)
C54 H54 0.9300
C54 C55 1.386(11)
C55 H55 0.9300
C55 C56 1.388(8)
C56 H56 0.9300
B1 H1 1.26(6)
B1 H2 1.13(6)
Cl11 C101 1.761(7)
Cl12 C101 1.755(8)
Cl13 C101 1.740(7)
C101 H101 0.9800
Cl21 C201 1.757(6)
Cl22 C201 1.747(7)
Cl23 C201 1.762(8)
C201 H201 0.9800
